data_7155552
loop_
_publ_author_name
'Yang, Jieru'
'Zhou, Xiaofan'
'Zeng, Yu'
'Huang, Chaoqian'
'Xiao, Yuanjing'
'Zhang, Junliang'

_publ_section_title
;
 Divergent synthesis from reactions of 2-trifluoromethyl-1,3-conjugated
 enynes with N-acetylated 2-aminomalonates.
;
_journal_issue 10
_journal_name_full 'Organic &amp; biomolecular chemistry'
_journal_page_first 2253
_journal_page_last 2258
_journal_paper_doi 10.1039/c6ob02749k
_journal_volume 15
_journal_year 2017
_chemical_formula_sum 'C20 H21 F2 N O5'
_chemical_formula_weight 393.38
_chemical_name_systematic 'diethyl 2-acetamido-2-(2-(difluoromethylene)-4-phenylbut-3-yn-1-yl)malonate'
_space_group_IT_number 14
_symmetry_cell_setting monoclinic
_symmetry_space_group_name_Hall '-P 2ybc'
_symmetry_space_group_name_H-M 'P 1 21/c 1'
_atom_sites_solution_hydrogens geom
_atom_sites_solution_primary direct
_atom_sites_solution_secondary difmap
_audit_creation_method SHELXL-97
_audit_update_record
;
2016-03-13 deposited with the CCDC.
2017-02-27 downloaded from the CCDC.
;
_cell_angle_alpha 90.00
_cell_angle_beta 113.580(2)
_cell_angle_gamma 90.00
_cell_formula_units_Z 4
_cell_length_a 10.7953(10)
_cell_length_b 21.8368(19)
_cell_length_c 9.4439(8)
_cell_measurement_temperature 173(2)
_cell_volume 2040.4(3)
_computing_structure_refinement 'SHELXL-97 (Sheldrick, 2008)'
_computing_structure_solution 'SHELXS-97 (Sheldrick, 2008)'
_diffrn_ambient_temperature 173(2)
_diffrn_measured_fraction_theta_full 0.999
_diffrn_measured_fraction_theta_max 0.999
_diffrn_radiation_monochromator graphite
_diffrn_radiation_source 'fine-focus sealed tube'
_diffrn_radiation_type MoK\a
_diffrn_radiation_wavelength 0.71073
_diffrn_reflns_av_R_equivalents 0.0544
_diffrn_reflns_av_sigmaI/netI 0.0426
_diffrn_reflns_limit_h_max 12
_diffrn_reflns_limit_h_min -12
_diffrn_reflns_limit_k_max 25
_diffrn_reflns_limit_k_min -23
_diffrn_reflns_limit_l_max 10
_diffrn_reflns_limit_l_min -11
_diffrn_reflns_number 18996
_diffrn_reflns_theta_full 25.01
_diffrn_reflns_theta_max 25.01
_diffrn_reflns_theta_min 1.87
_exptl_absorpt_coefficient_mu 0.104
_exptl_absorpt_correction_T_max 0.9836
_exptl_absorpt_correction_T_min 0.9481
_exptl_absorpt_correction_type multi-scan
_exptl_absorpt_process_details sadabs
_exptl_crystal_colour colorless
_exptl_crystal_density_diffrn 1.281
_exptl_crystal_density_method 'not measured'
_exptl_crystal_description block
_exptl_crystal_F_000 824
_exptl_crystal_recrystallization_method 'Re-crystallisation from solvent'
_exptl_crystal_size_max 0.52
_exptl_crystal_size_mid 0.18
_exptl_crystal_size_min 0.16
_refine_diff_density_max 0.395
_refine_diff_density_min -0.274
_refine_diff_density_rms 0.042
_refine_ls_extinction_method none
_refine_ls_goodness_of_fit_ref 1.028
_refine_ls_hydrogen_treatment constr
_refine_ls_matrix_type full
_refine_ls_number_parameters 253
_refine_ls_number_reflns 3587
_refine_ls_number_restraints 0
_refine_ls_restrained_S_all 1.028
_refine_ls_R_factor_all 0.0788
_refine_ls_R_factor_gt 0.0449
_refine_ls_shift/su_max 0.000
_refine_ls_shift/su_mean 0.000
_refine_ls_structure_factor_coef Fsqd
_refine_ls_weighting_details 'calc w=1/[\s^2^(Fo^2^)+(0.0549P)^2^+0.8494P] where P=(Fo^2^+2Fc^2^)/3'
_refine_ls_weighting_scheme calc
_refine_ls_wR_factor_gt 0.1094
_refine_ls_wR_factor_ref 0.1313
_reflns_number_gt 2389
_reflns_number_total 3587
_reflns_threshold_expression >2sigma(I)
_cod_data_source_file c6ob02749k2.cif
_cod_data_source_block z
_cod_depositor_comments
;
The following automatic conversions were performed:

'_symmetry_cell_setting' value 'Monoclinic' changed to 'monoclinic'
according to
/home/data/users/saulius/crontab/automatic-downloads/current/RSC/lib/dictionaries/cif_core.dic
dictionary named 'cif_core.dic' version 2.4.2 from 2011-04-26.

Automatic conversion script
Id: cif_fix_values 4973 2017-02-22 13:04:09Z antanas 
;
_cod_original_sg_symbol_H-M P2(1)/c
_cod_database_code 7155552
_solvent_exptl_crystal_recrystallization_method DCM/Hexane

loop_
_symmetry_equiv_pos_as_xyz
'x, y, z'
'-x, y+1/2, -z+1/2'
'-x, -y, -z'
'x, -y-1/2, z-1/2'

loop_
_atom_site_label
_atom_site_type_symbol
_atom_site_fract_x
_atom_site_fract_y
_atom_site_fract_z
_atom_site_U_iso_or_equiv
_atom_site_adp_type
_atom_site_occupancy
_atom_site_symmetry_multiplicity
_atom_site_calc_flag
_atom_site_refinement_flags
N1 N 0.28156(19) 0.21173(8) 0.3527(2) 0.0310(5) Uani 1 1 d .
H1A H 0.2699 0.2225 0.4364 0.037 Uiso 1 1 calc R
O1 O 0.18822(17) 0.11636(8) 0.02903(18) 0.0427(5) Uani 1 1 d .
O2 O 0.06542(16) 0.18897(8) 0.08225(18) 0.0425(4) Uani 1 1 d .
O3 O 0.13034(16) 0.06298(7) 0.30457(17) 0.0353(4) Uani 1 1 d .
O4 O 0.13170(17) 0.14052(7) 0.46316(19) 0.0398(4) Uani 1 1 d .
O5 O 0.33773(18) 0.23955(7) 0.15744(18) 0.0410(4) Uani 1 1 d .
F1 F 0.60764(16) 0.18912(8) 0.50206(18) 0.0618(5) Uani 1 1 d .
F2 F 0.64334(16) 0.14700(9) 0.72089(17) 0.0691(5) Uani 1 1 d .
C1 C 0.3306(3) 0.01222(12) 0.8885(3) 0.0423(6) Uani 1 1 d .
H1B H 0.3491 0.0539 0.9179 0.051 Uiso 1 1 calc R
C2 C 0.2854(3) -0.02602(13) 0.9731(3) 0.0519(7) Uani 1 1 d .
H2A H 0.2712 -0.0105 1.0594 0.062 Uiso 1 1 calc R
C3 C 0.2609(3) -0.08646(14) 0.9331(3) 0.0576(8) Uani 1 1 d .
H3A H 0.2317 -0.1131 0.9933 0.069 Uiso 1 1 calc R
C4 C 0.2784(3) -0.10877(13) 0.8065(4) 0.0608(8) Uani 1 1 d .
H4A H 0.2603 -0.1506 0.7785 0.073 Uiso 1 1 calc R
C5 C 0.3222(3) -0.07055(12) 0.7196(3) 0.0450(7) Uani 1 1 d .
H5A H 0.3338 -0.0862 0.6318 0.054 Uiso 1 1 calc R
C6 C 0.3494(2) -0.00956(11) 0.7599(3) 0.0341(6) Uani 1 1 d .
C7 C 0.3945(2) 0.03064(12) 0.6693(3) 0.0362(6) Uani 1 1 d .
C8 C 0.4303(2) 0.06528(12) 0.5951(3) 0.0359(6) Uani 1 1 d .
C9 C 0.4653(2) 0.10854(11) 0.5026(3) 0.0333(6) Uani 1 1 d .
C10 C 0.5655(3) 0.14637(13) 0.5710(3) 0.0464(7) Uani 1 1 d .
C11 C 0.3824(2) 0.11255(11) 0.3311(2) 0.0312(5) Uani 1 1 d .
H11A H 0.3588 0.0707 0.2884 0.037 Uiso 1 1 calc R
H11B H 0.4368 0.1322 0.2807 0.037 Uiso 1 1 calc R
C12 C 0.2511(2) 0.14980(10) 0.2940(2) 0.0290(5) Uani 1 1 d .
C13 C 0.1682(2) 0.14987(11) 0.1180(3) 0.0329(5) Uani 1 1 d .
C14 C -0.0174(3) 0.19580(14) -0.0812(3) 0.0578(8) Uani 1 1 d .
H14A H -0.0641 0.1569 -0.1245 0.069 Uiso 1 1 calc R
H14B H 0.0393 0.2073 -0.1374 0.069 Uiso 1 1 calc R
C15 C -0.1173(3) 0.24467(14) -0.0966(4) 0.0830(12) Uani 1 1 d .
H15A H -0.1755 0.2506 -0.2061 0.124 Uiso 1 1 calc R
H15B H -0.0698 0.2829 -0.0536 0.124 Uiso 1 1 calc R
H15C H -0.1727 0.2328 -0.0405 0.124 Uiso 1 1 calc R
C16 C 0.1633(2) 0.11858(11) 0.3663(2) 0.0300(5) Uani 1 1 d .
C17 C 0.0594(2) 0.02303(11) 0.3701(3) 0.0398(6) Uani 1 1 d .
H17A H -0.0336 0.0382 0.3440 0.048 Uiso 1 1 calc R
H17B H 0.1072 0.0215 0.4840 0.048 Uiso 1 1 calc R
C18 C 0.0560(3) -0.03931(13) 0.3022(4) 0.0587(8) Uani 1 1 d .
H18A H 0.0090 -0.0678 0.3439 0.088 Uiso 1 1 calc R
H18B H 0.1486 -0.0537 0.3287 0.088 Uiso 1 1 calc R
H18C H 0.0081 -0.0372 0.1896 0.088 Uiso 1 1 calc R
C19 C 0.3277(2) 0.25293(11) 0.2792(3) 0.0342(6) Uani 1 1 d .
C20 C 0.3632(3) 0.31494(11) 0.3496(3) 0.0496(7) Uani 1 1 d .
H20A H 0.3953 0.3405 0.2858 0.074 Uiso 1 1 calc R
H20B H 0.4346 0.3113 0.4537 0.074 Uiso 1 1 calc R
H20C H 0.2831 0.3338 0.3557 0.074 Uiso 1 1 calc R

loop_
_atom_site_aniso_label
_atom_site_aniso_U_11
_atom_site_aniso_U_22
_atom_site_aniso_U_33
_atom_site_aniso_U_23
_atom_site_aniso_U_13
_atom_site_aniso_U_12
N1 0.0478(12) 0.0287(11) 0.0239(10) -0.0019(8) 0.0222(9) -0.0007(9)
O1 0.0559(11) 0.0454(11) 0.0262(9) -0.0071(8) 0.0159(8) -0.0016(9)
O2 0.0412(10) 0.0462(11) 0.0330(10) 0.0056(8) 0.0073(8) 0.0089(8)
O3 0.0419(9) 0.0315(10) 0.0338(9) -0.0025(7) 0.0162(8) -0.0055(7)
O4 0.0502(10) 0.0386(10) 0.0407(10) 0.0007(8) 0.0288(9) 0.0016(8)
O5 0.0670(12) 0.0366(10) 0.0279(9) 0.0003(7) 0.0279(9) -0.0002(8)
F1 0.0600(10) 0.0708(12) 0.0531(10) -0.0005(8) 0.0212(8) -0.0269(9)
F2 0.0566(10) 0.0981(14) 0.0352(9) -0.0028(9) 0.0000(8) -0.0240(9)
C1 0.0593(16) 0.0331(14) 0.0342(14) -0.0001(11) 0.0184(13) -0.0049(12)
C2 0.0672(19) 0.054(2) 0.0336(15) 0.0044(13) 0.0195(14) -0.0091(15)
C3 0.0637(19) 0.052(2) 0.0467(18) 0.0210(15) 0.0118(15) -0.0102(15)
C4 0.071(2) 0.0306(16) 0.068(2) 0.0013(15) 0.0144(17) -0.0076(15)
C5 0.0477(15) 0.0365(16) 0.0480(16) -0.0041(13) 0.0163(13) 0.0063(12)
C6 0.0315(12) 0.0359(15) 0.0313(13) 0.0053(11) 0.0086(10) 0.0049(11)
C7 0.0349(13) 0.0403(15) 0.0299(13) 0.0013(11) 0.0093(11) 0.0062(11)
C8 0.0340(13) 0.0441(16) 0.0279(13) 0.0024(12) 0.0104(11) 0.0060(11)
C9 0.0337(13) 0.0384(15) 0.0288(13) 0.0005(11) 0.0136(11) 0.0031(11)
C10 0.0448(15) 0.0601(19) 0.0301(14) 0.0007(13) 0.0105(12) -0.0100(14)
C11 0.0329(12) 0.0348(14) 0.0283(12) -0.0012(10) 0.0148(10) -0.0001(10)
C12 0.0361(13) 0.0286(13) 0.0242(12) -0.0012(10) 0.0140(10) 0.0003(10)
C13 0.0376(13) 0.0326(14) 0.0282(13) 0.0016(11) 0.0130(11) -0.0024(11)
C14 0.0513(17) 0.064(2) 0.0391(16) 0.0133(14) -0.0019(14) -0.0022(15)
C15 0.067(2) 0.046(2) 0.090(3) 0.0122(18) -0.0174(19) 0.0021(16)
C16 0.0313(12) 0.0300(14) 0.0261(12) 0.0015(10) 0.0087(10) 0.0039(10)
C17 0.0376(13) 0.0384(16) 0.0420(15) 0.0051(12) 0.0145(12) -0.0075(11)
C18 0.0671(19) 0.0388(17) 0.071(2) -0.0057(15) 0.0289(17) -0.0122(14)
C19 0.0476(15) 0.0329(14) 0.0264(13) 0.0025(10) 0.0192(11) 0.0025(11)
C20 0.088(2) 0.0324(15) 0.0411(16) -0.0041(12) 0.0394(16) -0.0098(14)

loop_
_atom_type_symbol
_atom_type_description
_atom_type_scat_dispersion_real
_atom_type_scat_dispersion_imag
_atom_type_scat_source
C C 0.0033 0.0016 'International Tables Vol C Tables 4.2.6.8 and 6.1.1.4'
H H 0.0000 0.0000 'International Tables Vol C Tables 4.2.6.8 and 6.1.1.4'
N N 0.0061 0.0033 'International Tables Vol C Tables 4.2.6.8 and 6.1.1.4'
O O 0.0106 0.0060 'International Tables Vol C Tables 4.2.6.8 and 6.1.1.4'
F F 0.0171 0.0103 'International Tables Vol C Tables 4.2.6.8 and 6.1.1.4'

loop_
_geom_angle_atom_site_label_1
_geom_angle_atom_site_label_2
_geom_angle_atom_site_label_3
_geom_angle
C19 N1 C12 120.02(18)
C19 N1 H1A 120.0
C12 N1 H1A 120.0
C13 O2 C14 115.6(2)
C16 O3 C17 117.04(17)
C2 C1 C6 120.6(2)
C2 C1 H1B 119.7
C6 C1 H1B 119.7
C3 C2 C1 120.0(3)
C3 C2 H2A 120.0
C1 C2 H2A 120.0
C2 C3 C4 120.2(3)
C2 C3 H3A 119.9
C4 C3 H3A 119.9
C3 C4 C5 120.2(3)
C3 C4 H4A 119.9
C5 C4 H4A 119.9
C4 C5 C6 120.3(3)
C4 C5 H5A 119.9
C6 C5 H5A 119.9
C5 C6 C1 118.7(2)
C5 C6 C7 120.5(2)
C1 C6 C7 120.8(2)
C8 C7 C6 178.2(3)
C7 C8 C9 176.6(2)
C10 C9 C8 118.8(2)
C10 C9 C11 120.8(2)
C8 C9 C11 120.3(2)
C9 C10 F1 125.7(2)
C9 C10 F2 125.4(2)
F1 C10 F2 108.9(2)
C9 C11 C12 111.75(18)
C9 C11 H11A 109.3
C12 C11 H11A 109.3
C9 C11 H11B 109.3
C12 C11 H11B 109.3
H11A C11 H11B 107.9
N1 C12 C16 109.34(17)
N1 C12 C13 110.91(18)
C16 C12 C13 106.61(17)
N1 C12 C11 110.90(18)
C16 C12 C11 109.80(18)
C13 C12 C11 109.19(17)
O1 C13 O2 125.4(2)
O1 C13 C12 124.5(2)
O2 C13 C12 109.84(19)
O2 C14 C15 107.1(3)
O2 C14 H14A 110.3
C15 C14 H14A 110.3
O2 C14 H14B 110.3
C15 C14 H14B 110.3
H14A C14 H14B 108.6
C14 C15 H15A 109.5
C14 C15 H15B 109.5
H15A C15 H15B 109.5
C14 C15 H15C 109.5
H15A C15 H15C 109.5
H15B C15 H15C 109.5
O4 C16 O3 126.3(2)
O4 C16 C12 125.4(2)
O3 C16 C12 108.36(18)
O3 C17 C18 106.8(2)
O3 C17 H17A 110.4
C18 C17 H17A 110.4
O3 C17 H17B 110.4
C18 C17 H17B 110.4
H17A C17 H17B 108.6
C17 C18 H18A 109.5
C17 C18 H18B 109.5
H18A C18 H18B 109.5
C17 C18 H18C 109.5
H18A C18 H18C 109.5
H18B C18 H18C 109.5
O5 C19 N1 120.7(2)
O5 C19 C20 122.0(2)
N1 C19 C20 117.32(19)
C19 C20 H20A 109.5
C19 C20 H20B 109.5
H20A C20 H20B 109.5
C19 C20 H20C 109.5
H20A C20 H20C 109.5
H20B C20 H20C 109.5

loop_
_geom_bond_atom_site_label_1
_geom_bond_atom_site_label_2
_geom_bond_distance
N1 C19 1.348(3)
N1 C12 1.449(3)
N1 H1A 0.8800
O1 C13 1.197(3)
O2 C13 1.332(3)
O2 C14 1.449(3)
O3 C16 1.332(3)
O3 C17 1.453(3)
O4 C16 1.196(3)
O5 C19 1.232(3)
F1 C10 1.318(3)
F2 C10 1.326(3)
C1 C2 1.373(3)
C1 C6 1.393(3)
C1 H1B 0.9500
C2 C3 1.369(4)
C2 H2A 0.9500
C3 C4 1.373(4)
C3 H3A 0.9500
C4 C5 1.380(4)
C4 H4A 0.9500
C5 C6 1.384(4)
C5 H5A 0.9500
C6 C7 1.440(3)
C7 C8 1.195(3)
C8 C9 1.436(3)
C9 C10 1.308(3)
C9 C11 1.507(3)
C11 C12 1.548(3)
C11 H11A 0.9900
C11 H11B 0.9900
C12 C16 1.532(3)
C12 C13 1.541(3)
C14 C15 1.483(4)
C14 H14A 0.9900
C14 H14B 0.9900
C15 H15A 0.9800
C15 H15B 0.9800
C15 H15C 0.9800
C17 C18 1.499(4)
C17 H17A 0.9900
C17 H17B 0.9900
C18 H18A 0.9800
C18 H18B 0.9800
C18 H18C 0.9800
C19 C20 1.489(3)
C20 H20A 0.9800
C20 H20B 0.9800
C20 H20C 0.9800

loop_
_geom_torsion_atom_site_label_1
_geom_torsion_atom_site_label_2
_geom_torsion_atom_site_label_3
_geom_torsion_atom_site_label_4
_geom_torsion
C6 C1 C2 C3 1.2(4)
C1 C2 C3 C4 -1.4(4)
C2 C3 C4 C5 0.7(5)
C3 C4 C5 C6 0.3(4)
C4 C5 C6 C1 -0.5(4)
C4 C5 C6 C7 -179.7(2)
C2 C1 C6 C5 -0.2(4)
C2 C1 C6 C7 178.9(2)
C5 C6 C7 C8 150(9)
C1 C6 C7 C8 -29(9)
C6 C7 C8 C9 -43(12)
C7 C8 C9 C10 120(4)
C7 C8 C9 C11 -56(4)
C8 C9 C10 F1 -178.7(2)
C11 C9 C10 F1 -2.4(4)
C8 C9 C10 F2 2.9(4)
C11 C9 C10 F2 179.2(2)
C10 C9 C11 C12 -96.6(3)
C8 C9 C11 C12 79.7(3)
C19 N1 C12 C16 -163.44(19)
C19 N1 C12 C13 -46.2(3)
C19 N1 C12 C11 75.3(2)
C9 C11 C12 N1 59.9(2)
C9 C11 C12 C16 -61.1(2)
C9 C11 C12 C13 -177.61(19)
C14 O2 C13 O1 -8.0(3)
C14 O2 C13 C12 177.1(2)
N1 C12 C13 O1 136.7(2)
C16 C12 C13 O1 -104.4(3)
C11 C12 C13 O1 14.2(3)
N1 C12 C13 O2 -48.4(2)
C16 C12 C13 O2 70.6(2)
C11 C12 C13 O2 -170.88(18)
C13 O2 C14 C15 -175.2(2)
C17 O3 C16 O4 -5.8(3)
C17 O3 C16 C12 173.36(18)
N1 C12 C16 O4 -4.2(3)
C13 C12 C16 O4 -124.2(2)
C11 C12 C16 O4 117.7(2)
N1 C12 C16 O3 176.64(17)
C13 C12 C16 O3 56.7(2)
C11 C12 C16 O3 -61.5(2)
C16 O3 C17 C18 -170.1(2)
C12 N1 C19 O5 3.9(3)
C12 N1 C19 C20 -177.2(2)
